data_7051735
loop_
_publ_author_name
'He, Yabing'
'Bian, Zheng'
'Kang, Chuanqing'
'Jin, Rizhe'
'Gao, Lianxun'

_publ_section_title
;
 Ultrasound-promoted chiral fluorescent organogel
;
_journal_issue 10
_journal_name_full 'New Journal of Chemistry'
_journal_page_first 2073
_journal_paper_doi 10.1039/b909127k
_journal_volume 33
_journal_year 2009
_chemical_formula_moiety 'C56 H42 N4 O2'
_chemical_formula_sum 'C56 H42 N4 O2'
_chemical_formula_weight 802.94
_chemical_melting_point ?
_chemical_name_systematic
;
?
;
_space_group_IT_number 19
_symmetry_cell_setting orthorhombic
_symmetry_space_group_name_Hall 'P 2ac 2ab'
_symmetry_space_group_name_H-M 'P 21 21 21'
_atom_sites_solution_hydrogens geom
_atom_sites_solution_primary direct
_atom_sites_solution_secondary difmap
_audit_creation_method SHELXL-97
_cell_angle_alpha 90.00
_cell_angle_beta 90.00
_cell_angle_gamma 90.00
_cell_formula_units_Z 8
_cell_length_a 13.0290(18)
_cell_length_b 19.014(3)
_cell_length_c 34.024(5)
_cell_measurement_temperature 185(2)
_cell_measurement_theta_max 25.0
_cell_measurement_theta_min 1.6
_cell_volume 8429(2)
_computing_cell_refinement 'Bruker SMART'
_computing_data_collection 'Bruker SMART'
_computing_data_reduction 'Bruker SAINT software (Bruker, 1999)'
_computing_molecular_graphics 'SHELXTL-PLUS (Sheldrick, 1990)'
_computing_publication_material SHELXL-97
_computing_structure_refinement 'SHELXL-97 (Sheldrick, 1997)'
_computing_structure_solution 'SHELXS-97(Sheldrick, 1997)'
_diffrn_ambient_temperature 293(2)
_diffrn_measured_fraction_theta_full 0.990
_diffrn_measured_fraction_theta_max 0.989
_diffrn_measurement_device_type 'Bruker SMART APEX CCD'
_diffrn_measurement_method '\w scan'
_diffrn_radiation_monochromator graphite
_diffrn_radiation_source 'fine-focus sealed tube'
_diffrn_radiation_type MoK\a
_diffrn_radiation_wavelength 0.71073
_diffrn_reflns_av_R_equivalents 0.0888
_diffrn_reflns_av_sigmaI/netI 0.0692
_diffrn_reflns_limit_h_max 14
_diffrn_reflns_limit_h_min -15
_diffrn_reflns_limit_k_max 22
_diffrn_reflns_limit_k_min -21
_diffrn_reflns_limit_l_max 29
_diffrn_reflns_limit_l_min -40
_diffrn_reflns_number 43434
_diffrn_reflns_theta_full 25.00
_diffrn_reflns_theta_max 25.04
_diffrn_reflns_theta_min 1.61
_diffrn_standards_decay_% 0
_diffrn_standards_interval_count 0
_diffrn_standards_interval_time .
_diffrn_standards_number 0
_exptl_absorpt_coefficient_mu 0.076
_exptl_absorpt_correction_T_max 0.30
_exptl_absorpt_correction_T_min 0.26
_exptl_absorpt_correction_type empirical
_exptl_absorpt_process_details SADABS
_exptl_crystal_colour colorless
_exptl_crystal_density_diffrn 1.265
_exptl_crystal_density_meas ?
_exptl_crystal_density_method 'not measured'
_exptl_crystal_description rod
_exptl_crystal_F_000 6752
_exptl_crystal_size_max 0.30
_exptl_crystal_size_mid 0.21
_exptl_crystal_size_min 0.12
_refine_diff_density_max 1.063
_refine_diff_density_min -0.522
_refine_diff_density_rms 0.062
_refine_ls_abs_structure_details 'Flack H D (1983), Acta Cryst. A39, 876-881'
_refine_ls_abs_structure_Flack 2(4)
_refine_ls_extinction_method none
_refine_ls_goodness_of_fit_ref 1.024
_refine_ls_hydrogen_treatment constr
_refine_ls_matrix_type full
_refine_ls_number_parameters 1104
_refine_ls_number_reflns 8100
_refine_ls_number_restraints 6
_refine_ls_restrained_S_all 1.037
_refine_ls_R_factor_all 0.1441
_refine_ls_R_factor_gt 0.0866
_refine_ls_shift/su_max 0.000
_refine_ls_shift/su_mean 0.000
_refine_ls_structure_factor_coef Fsqd
_refine_ls_weighting_details 'calc w=1/[\s^2^(Fo^2^)+(0.1446P)^2^+5.5039P] where P=(Fo^2^+2Fc^2^)/3'
_refine_ls_weighting_scheme calc
_refine_ls_wR_factor_gt 0.2166
_refine_ls_wR_factor_ref 0.2625
_reflns_number_gt 4877
_reflns_number_total 8100
_reflns_threshold_expression >2sigma(I)
_cod_data_source_file b909127k.txt
_cod_data_source_block (S)-2
_cod_depositor_comments
;
The following automatic conversions were performed:
'_symmetry_cell_setting' value 'Orthorhombic' changed to 'orthorhombic'
according to '/home/saulius/struct/CIF-dictionaries/cif_core.dic'
dictionary named 'cif_core.dic' version 2.4.1 from 2010-06-29.

Automatic conversion script
Id: cif_fix_enum 1527 2010-12-29 10:47:43Z saulius 

The following automatic conversions were performed:

'_chemical_melting_point' value 'not measured' was changed to '?' -
the value is undefined or not given.

Automatic conversion script
Id: cif_fix_values 1646 2011-03-28 12:23:43Z adriana 

The following automatic conversions were performed:

'_exptl_crystal_density_meas' value 'none' was changed to '?' - the
value is perceived as not measured.

Automatic conversion script
Id: cif_fix_values 3008 2015-01-20 13:52:24Z robertas 
;
_cod_original_sg_symbol_Hall 'p 2ac 2ab'
_cod_original_sg_symbol_H-M p212121
_cod_database_code 7051735

loop_
_symmetry_equiv_pos_as_xyz
'x, y, z'
'-x+1/2, -y, z+1/2'
'x+1/2, -y+1/2, -z'
'-x, y+1/2, -z+1/2'

loop_
_atom_site_label
_atom_site_type_symbol
_atom_site_fract_x
_atom_site_fract_y
_atom_site_fract_z
_atom_site_U_iso_or_equiv
_atom_site_adp_type
_atom_site_occupancy
_atom_site_symmetry_multiplicity
_atom_site_calc_flag
_atom_site_refinement_flags
_atom_site_disorder_assembly
_atom_site_disorder_group
C1 C 0.2658(6) 0.8012(4) 0.1352(3) 0.057(2) Uani 1 1 d . . .
C2 C 0.1863(7) 0.7534(5) 0.1284(3) 0.071(3) Uani 1 1 d . . .
H2 H 0.1763 0.7170 0.1463 0.085 Uiso 1 1 calc R . .
C3 C 0.1227(8) 0.7578(6) 0.0967(4) 0.079(3) Uani 1 1 d . . .
H3 H 0.0706 0.7251 0.0929 0.095 Uiso 1 1 calc R . .
C4 C 0.1373(7) 0.8121(5) 0.0703(3) 0.067(3) Uani 1 1 d . . .
H4 H 0.0934 0.8155 0.0489 0.081 Uiso 1 1 calc R . .
C5 C 0.2131(6) 0.8608(5) 0.0743(3) 0.055(2) Uani 1 1 d . . .
H5 H 0.2199 0.8971 0.0562 0.066 Uiso 1 1 calc R . .
C6 C 0.2822(6) 0.8553(4) 0.1068(2) 0.048(2) Uani 1 1 d . . .
C7 C 0.3635(6) 0.9058(4) 0.1124(2) 0.0463(19) Uani 1 1 d . . .
C8 C 0.4253(6) 0.8987(4) 0.1454(2) 0.0462(19) Uani 1 1 d . . .
C9 C 0.4107(7) 0.8455(4) 0.1746(2) 0.052(2) Uani 1 1 d . . .
C10 C 0.3297(7) 0.7990(4) 0.1676(3) 0.060(2) Uani 1 1 d . . .
H10 H 0.3179 0.7638 0.1861 0.072 Uiso 1 1 calc R . .
C11 C 0.4781(7) 0.8379(4) 0.2086(2) 0.055(2) Uani 1 1 d . . .
C12 C 0.5131(8) 0.7709(5) 0.2192(3) 0.065(2) Uani 1 1 d . . .
H12 H 0.4887 0.7318 0.2057 0.078 Uiso 1 1 calc R . .
C13 C 0.5832(9) 0.7615(5) 0.2491(3) 0.068(3) Uani 1 1 d . . .
H13 H 0.6028 0.7163 0.2563 0.082 Uiso 1 1 calc R . .
C14 C 0.6249(8) 0.8191(5) 0.2688(2) 0.063(2) Uani 1 1 d . . .
C15 C 0.5883(9) 0.8858(5) 0.2593(3) 0.069(3) Uani 1 1 d . . .
H15 H 0.6122 0.9247 0.2731 0.083 Uiso 1 1 calc R . .
C16 C 0.5166(8) 0.8948(5) 0.2297(2) 0.067(3) Uani 1 1 d . . .
H16 H 0.4937 0.9399 0.2237 0.080 Uiso 1 1 calc R . .
C17 C 0.7138(10) 0.8104(5) 0.2970(3) 0.073(3) Uani 1 1 d . . .
C18 C 0.7839(9) 0.7569(5) 0.2920(3) 0.066(3) Uani 1 1 d . . .
H18 H 0.7753 0.7253 0.2714 0.079 Uiso 1 1 calc R . .
C19 C 0.8627(9) 0.7496(4) 0.3157(2) 0.061(3) Uani 1 1 d . . .
H19 H 0.9086 0.7127 0.3119 0.074 Uiso 1 1 calc R . .
C20 C 0.8779(10) 0.7962(5) 0.3459(2) 0.081(3) Uani 1 1 d . . .
C21 C 0.7311(12) 0.8562(6) 0.3277(3) 0.095(4) Uani 1 1 d . . .
H21 H 0.6852 0.8931 0.3313 0.114 Uiso 1 1 calc R . .
C22 C 0.9685(11) 0.7892(6) 0.3726(2) 0.092(4) Uani 1 1 d . . .
C23 C 0.9719(15) 0.8320(9) 0.4021(3) 0.167(9) Uani 1 1 d . . .
H23 H 0.9239 0.8676 0.4056 0.200 Uiso 1 1 calc R . .
C24 C 1.051(2) 0.8211(13) 0.4276(5) 0.252(17) Uani 1 1 d . . .
H24 H 1.0526 0.8482 0.4504 0.303 Uiso 1 1 calc R . .
C25 C 1.1269(14) 0.7726(9) 0.4219(3) 0.134(7) Uani 1 1 d . . .
H25 H 1.1836 0.7698 0.4385 0.160 Uiso 1 1 calc R . .
C26 C 1.1154(9) 0.7308(6) 0.3919(3) 0.080(3) Uani 1 1 d . . .
H26 H 1.1630 0.6951 0.3881 0.096 Uiso 1 1 calc R . .
C27 C 0.6031(6) 0.9255(5) 0.1385(3) 0.063(2) Uani 1 1 d . . .
H27A H 0.6225 0.8831 0.1526 0.075 Uiso 1 1 calc R . .
H27B H 0.6013 0.9146 0.1107 0.075 Uiso 1 1 calc R . .
C28 C 0.6782(8) 0.9793(7) 0.1456(4) 0.104(4) Uani 1 1 d . . .
H28A H 0.7445 0.9629 0.1373 0.156 Uiso 1 1 calc R . .
H28B H 0.6800 0.9902 0.1731 0.156 Uiso 1 1 calc R . .
H28C H 0.6603 1.0207 0.1310 0.156 Uiso 1 1 calc R . .
C29 C 0.3700(6) 1.0356(4) 0.0959(2) 0.0474(19) Uani 1 1 d . . .
C30 C 0.3313(6) 1.0537(5) 0.1337(3) 0.055(2) Uani 1 1 d . . .
H30 H 0.3114 1.0182 0.1508 0.066 Uiso 1 1 calc R . .
C31 C 0.3227(7) 1.1229(5) 0.1452(3) 0.065(3) Uani 1 1 d . . .
H31 H 0.2975 1.1341 0.1700 0.078 Uiso 1 1 calc R . .
C32 C 0.3523(8) 1.1760(6) 0.1192(3) 0.077(3) Uani 1 1 d . . .
H32 H 0.3491 1.2227 0.1272 0.092 Uiso 1 1 calc R . .
C33 C 0.3858(7) 1.1602(5) 0.0823(3) 0.066(3) Uani 1 1 d . . .
H33 H 0.4018 1.1965 0.0650 0.080 Uiso 1 1 calc R . .
C34 C 0.3966(6) 1.0896(5) 0.0697(3) 0.056(2) Uani 1 1 d . . .
C35 C 0.4323(6) 1.0722(5) 0.0320(2) 0.051(2) Uani 1 1 d . . .
H35 H 0.4494 1.1084 0.0148 0.061 Uiso 1 1 calc R . .
C36 C 0.4430(6) 1.0034(4) 0.0194(2) 0.0455(19) Uani 1 1 d . . .
C37 C 0.4151(6) 0.9504(4) 0.0461(2) 0.049(2) Uani 1 1 d . . .
C38 C 0.3815(5) 0.9633(4) 0.0849(2) 0.0449(18) Uani 1 1 d . . .
C39 C 0.4872(6) 0.9886(4) -0.0195(2) 0.052(2) Uani 1 1 d . . .
C40 C 0.5779(7) 1.0216(5) -0.0306(3) 0.056(2) Uani 1 1 d . . .
H40 H 0.6077 1.0537 -0.0134 0.068 Uiso 1 1 calc R . .
C41 C 0.6253(6) 1.0085(5) -0.0659(2) 0.056(2) Uani 1 1 d . . .
H41 H 0.6874 1.0305 -0.0715 0.067 Uiso 1 1 calc R . .
C42 C 0.5833(6) 0.9639(4) -0.0933(2) 0.050(2) Uani 1 1 d . . .
C43 C 0.4920(7) 0.9304(5) -0.0828(2) 0.059(2) Uani 1 1 d . . .
H43 H 0.4624 0.8988 -0.1003 0.071 Uiso 1 1 calc R . .
C44 C 0.4442(7) 0.9426(5) -0.0473(3) 0.059(2) Uani 1 1 d . . .
H44 H 0.3827 0.9200 -0.0416 0.070 Uiso 1 1 calc R . .
C45 C 0.6347(7) 0.9503(4) -0.1314(2) 0.052(2) Uani 1 1 d . . .
C46 C 0.7402(7) 0.9589(5) -0.1369(3) 0.066(3) Uani 1 1 d . . .
H46 H 0.7802 0.9746 -0.1160 0.079 Uiso 1 1 calc R . .
C47 C 0.7854(8) 0.9449(5) -0.1718(3) 0.065(2) Uani 1 1 d . . .
H47 H 0.8556 0.9516 -0.1750 0.078 Uiso 1 1 calc R . .
C48 C 0.7258(7) 0.9203(5) -0.2027(2) 0.054(2) Uani 1 1 d . . .
C49 C 0.5812(7) 0.9277(6) -0.1636(3) 0.073(3) Uani 1 1 d . . .
H49 H 0.5104 0.9228 -0.1614 0.087 Uiso 1 1 calc R . .
C50 C 0.7746(8) 0.9003(5) -0.2408(2) 0.058(2) Uani 1 1 d . . .
C51 C 0.7229(8) 0.8625(6) -0.2684(3) 0.078(3) Uani 1 1 d . . .
H51 H 0.6541 0.8519 -0.2640 0.094 Uiso 1 1 calc R . .
C52 C 0.7673(12) 0.8398(8) -0.3018(4) 0.108(4) Uani 1 1 d . . .
H52 H 0.7326 0.8121 -0.3199 0.130 Uiso 1 1 calc R . .
C53 C 0.8699(11) 0.8606(7) -0.3073(3) 0.095(4) Uani 1 1 d . . .
H53 H 0.9046 0.8479 -0.3301 0.113 Uiso 1 1 calc R . .
C54 C 0.9172(10) 0.8987(6) -0.2798(3) 0.085(3) Uani 1 1 d . . .
H54 H 0.9850 0.9117 -0.2843 0.102 Uiso 1 1 calc R . .
C55 C 0.5213(6) 0.8501(4) 0.0351(3) 0.052(2) Uani 1 1 d . . .
H55A H 0.5408 0.8408 0.0621 0.062 Uiso 1 1 calc R . .
H55B H 0.5709 0.8822 0.0237 0.062 Uiso 1 1 calc R . .
C56 C 0.5178(7) 0.7836(4) 0.0124(3) 0.061(2) Uani 1 1 d . . .
H56A H 0.5843 0.7618 0.0128 0.092 Uiso 1 1 calc R . .
H56B H 0.4987 0.7936 -0.0143 0.092 Uiso 1 1 calc R . .
H56C H 0.4683 0.7525 0.0239 0.092 Uiso 1 1 calc R . .
C57 C 0.8005(6) 1.0957(4) 0.0163(2) 0.0440(18) Uani 1 1 d . . .
C58 C 0.7350(6) 1.1018(5) 0.0496(2) 0.050(2) Uani 1 1 d . . .
H58 H 0.7421 1.0704 0.0704 0.060 Uiso 1 1 calc R . .
C59 C 0.6622(7) 1.1529(5) 0.0516(3) 0.068(3) Uani 1 1 d . . .
H59 H 0.6207 1.1567 0.0737 0.082 Uiso 1 1 calc R . .
C60 C 0.6495(8) 1.2000(6) 0.0203(4) 0.079(3) Uani 1 1 d . . .
H60 H 0.5984 1.2341 0.0216 0.095 Uiso 1 1 calc R . .
C61 C 0.7108(8) 1.1965(5) -0.0117(3) 0.075(3) Uani 1 1 d . . .
H61 H 0.7023 1.2290 -0.0319 0.089 Uiso 1 1 calc R . .
C62 C 0.7877(6) 1.1442(4) -0.0150(2) 0.052(2) Uani 1 1 d . . .
C63 C 0.8542(8) 1.1405(5) -0.0475(2) 0.061(2) Uani 1 1 d . . .
H63 H 0.8451 1.1718 -0.0682 0.074 Uiso 1 1 calc R . .
C64 C 0.9319(10) 1.0924(5) -0.0495(3) 0.075(3) Uani 1 1 d . . .
C65 C 0.9422(7) 1.0401(4) -0.0186(3) 0.062(2) Uani 1 1 d D A .
C66 C 0.8760(6) 1.0423(4) 0.0130(2) 0.0444(18) Uani 1 1 d . . .
C67 C 1.0247(6) 1.0898(5) -0.0790(2) 0.129(7) Uani 1 1 d G . .
C68 C 1.1273(7) 1.0941(5) -0.06799(18) 0.110(5) Uani 1 1 d G . .
H68 H 1.1452 1.0927 -0.0415 0.131 Uiso 1 1 calc R . .
C69 C 1.2030(5) 1.1005(6) -0.0965(3) 0.109(4) Uani 1 1 d G . .
H69 H 1.2716 1.1033 -0.0892 0.131 Uiso 1 1 calc R . .
C70 C 1.1762(7) 1.1026(5) -0.1361(2) 0.147(8) Uani 1 1 d G . .
C71 C 1.0736(8) 1.0983(8) -0.14704(18) 0.202(13) Uani 1 1 d G . .
H71 H 1.0557 1.0997 -0.1735 0.242 Uiso 1 1 calc R . .
C72 C 0.9979(6) 1.0919(8) -0.1185(3) 0.255(18) Uani 1 1 d G . .
H72 H 0.9292 1.0891 -0.1258 0.306 Uiso 1 1 calc R . .
C73 C 1.2426(16) 1.1143(7) -0.1703(4) 0.137(8) Uani 1 1 d . . .
C74 C 1.3302(18) 1.0781(7) -0.1678(4) 0.162(9) Uani 1 1 d . . .
H74 H 1.3354 1.0442 -0.1482 0.194 Uiso 1 1 calc R . .
C75 C 1.3123(11) 1.1710(7) -0.2274(3) 0.085(4) Uani 1 1 d . . .
H75 H 1.3069 1.2034 -0.2478 0.102 Uiso 1 1 calc R . .
C76 C 1.3988(13) 1.1354(6) -0.2228(3) 0.086(4) Uani 1 1 d . . .
C77 C 1.2312(11) 1.1610(7) -0.2028(3) 0.104(5) Uani 1 1 d . . .
H77 H 1.1694 1.1841 -0.2072 0.124 Uiso 1 1 calc R . .
C78 C 1.4879(10) 1.1451(6) -0.2488(3) 0.073(3) Uani 1 1 d . . .
C79 C 1.5693(10) 1.0984(6) -0.2496(3) 0.080(3) Uani 1 1 d . . .
H79 H 1.5698 1.0598 -0.2328 0.096 Uiso 1 1 calc R . .
C80 C 1.5704(11) 1.2143(7) -0.2960(3) 0.087(4) Uani 1 1 d . . .
H80 H 1.5726 1.2546 -0.3115 0.105 Uiso 1 1 calc R . .
C81 C 1.6500(11) 1.1675(10) -0.2981(3) 0.099(4) Uani 1 1 d . . .
H81 H 1.7045 1.1755 -0.3152 0.119 Uiso 1 1 calc R . .
C82 C 1.6489(11) 1.1090(9) -0.2750(4) 0.102(4) Uani 1 1 d . . .
H82 H 1.7021 1.0765 -0.2765 0.122 Uiso 1 1 calc R . .
C83' C 1.0366(10) 0.9402(7) -0.0428(4) 0.078(4) Uiso 0.71 1 d PD A 1
H83A H 1.0238 0.9549 -0.0696 0.093 Uiso 0.71 1 calc PR A 1
H83B H 0.9924 0.9004 -0.0371 0.093 Uiso 0.71 1 calc PR A 1
C83 C 1.1110(13) 0.9909(13) -0.0226(10) 0.073(9) Uiso 0.29 1 d PD A 2
H83C H 1.1433 0.9993 0.0027 0.087 Uiso 0.29 1 calc PR A 2
H83D H 1.1323 1.0279 -0.0405 0.087 Uiso 0.29 1 calc PR A 2
C84 C 1.1441(8) 0.9189(7) -0.0387(4) 0.098(4) Uani 1 1 d D . .
H84A H 1.1582 0.8807 -0.0564 0.147 Uiso 1 1 calc R A 1
H84B H 1.1566 0.9039 -0.0122 0.147 Uiso 1 1 calc R A 1
H84C H 1.1878 0.9580 -0.0448 0.147 Uiso 1 1 calc R A 1
C85 C 0.8536(6) 0.9184(4) 0.0395(2) 0.0435(18) Uani 1 1 d . . .
C86 C 0.8030(6) 0.8952(4) 0.0046(3) 0.052(2) Uani 1 1 d . . .
H86 H 0.7882 0.9272 -0.0153 0.063 Uiso 1 1 calc R . .
C87 C 0.7764(6) 0.8262(5) 0.0004(3) 0.058(2) Uani 1 1 d . . .
H87 H 0.7447 0.8117 -0.0227 0.069 Uiso 1 1 calc R . .
C88 C 0.7956(7) 0.7770(5) 0.0299(3) 0.057(2) Uani 1 1 d . . .
H88 H 0.7768 0.7302 0.0265 0.068 Uiso 1 1 calc R . .
C89 C 0.8411(6) 0.7980(5) 0.0629(3) 0.060(2) Uani 1 1 d . . .
H89 H 0.8532 0.7650 0.0826 0.072 Uiso 1 1 calc R . .
C90 C 0.8719(6) 0.8688(4) 0.0694(2) 0.0464(19) Uani 1 1 d . . .
C91 C 0.9215(6) 0.8899(4) 0.1045(2) 0.0463(19) Uani 1 1 d . . .
H91 H 0.9316 0.8572 0.1244 0.056 Uiso 1 1 calc R . .
C92 C 0.9554(6) 0.9587(4) 0.1097(2) 0.0441(19) Uani 1 1 d . . .
C93 C 0.9387(5) 1.0069(4) 0.0787(2) 0.0415(17) Uani 1 1 d . . .
C94 C 0.8887(5) 0.9891(4) 0.0448(2) 0.0415(18) Uani 1 1 d . . .
C95 C 1.0084(6) 0.9790(4) 0.1466(2) 0.0469(19) Uani 1 1 d . . .
C96 C 1.0879(6) 0.9368(4) 0.1614(2) 0.0471(19) Uani 1 1 d . . .
H96 H 1.1029 0.8941 0.1494 0.057 Uiso 1 1 calc R . .
C97 C 1.1441(6) 0.9581(4) 0.1939(2) 0.0483(19) Uani 1 1 d . . .
H97 H 1.1968 0.9295 0.2031 0.058 Uiso 1 1 calc R . .
C98 C 1.1235(6) 1.0212(4) 0.2130(2) 0.049(2) Uani 1 1 d . . .
C99 C 1.0424(7) 1.0618(5) 0.1988(2) 0.054(2) Uani 1 1 d . . .
H99 H 1.0255 1.1035 0.2115 0.065 Uiso 1 1 calc R . .
C100 C 0.9867(7) 1.0416(5) 0.1662(2) 0.056(2) Uani 1 1 d . . .
H100 H 0.9338 1.0702 0.1572 0.068 Uiso 1 1 calc R . .
C101 C 1.1866(6) 1.0459(5) 0.2458(2) 0.051(2) Uani 1 1 d . . .
C102 C 1.2892(8) 1.0319(5) 0.2497(3) 0.069(3) Uani 1 1 d . . .
H102 H 1.3209 1.0034 0.2311 0.083 Uiso 1 1 calc R . .
C103 C 1.3472(8) 1.0584(5) 0.2802(3) 0.068(3) Uani 1 1 d . . .
H103 H 1.4164 1.0469 0.2824 0.082 Uiso 1 1 calc R . .
C104 C 1.3011(7) 1.1025(5) 0.3074(2) 0.057(2) Uani 1 1 d . . .
C105 C 1.1448(7) 1.0896(5) 0.2758(2) 0.055(2) Uani 1 1 d . . .
H105 H 1.0750 1.0998 0.2746 0.065 Uiso 1 1 calc R . .
C106 C 1.3619(7) 1.1381(5) 0.3379(2) 0.053(2) Uani 1 1 d . . .
C107 C 1.3196(7) 1.1919(5) 0.3586(3) 0.058(2) Uani 1 1 d . . .
H107 H 1.2508 1.2036 0.3555 0.070 Uiso 1 1 calc R . .
C108 C 1.3810(8) 1.2286(6) 0.3845(3) 0.077(3) Uani 1 1 d . . .
H108 H 1.3546 1.2661 0.3988 0.092 Uiso 1 1 calc R . .
C109 C 1.4803(9) 1.2092(6) 0.3887(3) 0.077(3) Uani 1 1 d . . .
H109 H 1.5228 1.2338 0.4058 0.092 Uiso 1 1 calc R . .
C110 C 1.5180(8) 1.1538(5) 0.3680(3) 0.070(3) Uani 1 1 d . . .
H110 H 1.5859 1.1404 0.3719 0.084 Uiso 1 1 calc R . .
C111 C 1.0795(7) 1.0862(6) 0.0809(3) 0.072(3) Uani 1 1 d . . .
H11A H 1.1132 1.0426 0.0737 0.086 Uiso 1 1 calc R . .
H11B H 1.1038 1.0997 0.1068 0.086 Uiso 1 1 calc R . .
C112 C 1.1075(10) 1.1395(7) 0.0534(3) 0.095(4) Uani 1 1 d . . .
H11C H 1.1807 1.1448 0.0532 0.142 Uiso 1 1 calc R . .
H11D H 1.0761 1.1832 0.0608 0.142 Uiso 1 1 calc R . .
H11E H 1.0844 1.1262 0.0276 0.142 Uiso 1 1 calc R . .
N1 N 1.0380(8) 0.7372(5) 0.3665(3) 0.088(3) Uani 1 1 d . . .
N2 N 0.8109(10) 0.8505(6) 0.3528(3) 0.115(4) Uani 1 1 d . . .
N3 N 0.6257(7) 0.9120(5) -0.1986(2) 0.082(3) Uani 1 1 d . . .
N4 N 0.8734(8) 0.9194(4) -0.2462(2) 0.078(2) Uani 1 1 d . . .
N5 N 1.4135(14) 1.0876(5) -0.1923(3) 0.150(6) Uani 1 1 d . . .
N6 N 1.4860(9) 1.2036(5) -0.2715(2) 0.090(3) Uani 1 1 d . . .
N7 N 1.1990(6) 1.1169(4) 0.3053(2) 0.0565(18) Uani 1 1 d . . .
N8 N 1.4608(6) 1.1180(4) 0.3421(2) 0.070(2) Uani 1 1 d . . .
O1 O 0.5030(4) 0.9475(3) 0.15116(16) 0.0486(13) Uani 1 1 d . . .
O2 O 0.4197(4) 0.8801(3) 0.03357(16) 0.0496(14) Uani 1 1 d . . .
O3 O 0.9718(4) 1.0748(3) 0.08259(16) 0.0504(13) Uani 1 1 d . . .
O4 O 1.0151(8) 0.9915(4) -0.0189(3) 0.138(5) Uani 1 1 d D . .

loop_
_atom_site_aniso_label
_atom_site_aniso_U_11
_atom_site_aniso_U_22
_atom_site_aniso_U_33
_atom_site_aniso_U_23
_atom_site_aniso_U_13
_atom_site_aniso_U_12
C1 0.041(5) 0.044(5) 0.085(6) -0.003(5) 0.014(5) 0.001(4)
C2 0.052(6) 0.045(5) 0.116(8) 0.003(6) 0.020(6) -0.007(4)
C3 0.047(6) 0.076(7) 0.114(9) -0.019(7) 0.002(6) -0.014(5)
C4 0.052(5) 0.056(6) 0.095(7) -0.023(6) 0.016(5) -0.007(5)
C5 0.034(4) 0.067(6) 0.066(5) -0.017(5) 0.007(4) -0.002(4)
C6 0.036(4) 0.049(5) 0.060(5) -0.012(4) 0.018(4) 0.002(4)
C7 0.040(4) 0.040(4) 0.059(5) -0.005(4) 0.013(4) 0.004(3)
C8 0.040(4) 0.038(4) 0.060(5) 0.004(4) 0.014(4) 0.003(3)
C9 0.055(5) 0.038(5) 0.061(5) -0.003(4) 0.019(4) 0.005(4)
C10 0.062(6) 0.036(5) 0.082(6) 0.007(5) 0.026(5) 0.001(4)
C11 0.070(6) 0.043(5) 0.051(5) 0.003(4) 0.018(4) 0.001(4)
C12 0.083(7) 0.048(5) 0.063(6) 0.009(5) 0.009(5) -0.005(5)
C13 0.108(8) 0.045(5) 0.052(5) 0.006(5) 0.007(6) 0.008(5)
C14 0.099(7) 0.048(5) 0.040(4) 0.004(4) 0.007(5) 0.007(5)
C15 0.107(8) 0.044(5) 0.056(5) -0.007(4) 0.016(6) 0.010(5)
C16 0.097(8) 0.055(6) 0.049(5) 0.009(5) 0.015(5) 0.011(5)
C17 0.129(9) 0.046(6) 0.043(5) 0.003(4) 0.006(6) 0.011(6)
C18 0.108(8) 0.044(5) 0.046(5) 0.014(4) 0.015(5) -0.006(5)
C19 0.104(8) 0.032(5) 0.048(5) 0.009(4) 0.004(5) 0.009(5)
C20 0.149(10) 0.060(6) 0.035(5) 0.002(5) -0.001(6) 0.038(7)
C21 0.174(13) 0.068(7) 0.044(5) -0.002(5) -0.001(7) 0.046(8)
C22 0.178(12) 0.069(7) 0.030(4) 0.008(5) 0.002(6) 0.056(8)
C23 0.26(2) 0.173(15) 0.068(7) -0.072(9) -0.087(11) 0.152(15)
C24 0.38(3) 0.28(3) 0.099(11) -0.109(14) -0.114(16) 0.25(3)
C25 0.190(16) 0.155(13) 0.056(6) -0.022(8) -0.040(9) 0.104(12)
C26 0.085(8) 0.085(8) 0.069(6) 0.004(6) 0.000(6) 0.020(6)
C27 0.043(5) 0.067(6) 0.078(6) -0.013(5) 0.017(4) -0.003(4)
C28 0.066(7) 0.096(9) 0.149(12) -0.015(9) 0.039(7) -0.003(6)
C29 0.034(4) 0.044(5) 0.064(5) 0.001(4) 0.003(4) 0.003(3)
C30 0.052(5) 0.046(5) 0.067(5) -0.005(4) 0.019(4) 0.001(4)
C31 0.067(6) 0.059(6) 0.069(6) -0.016(5) 0.012(5) 0.005(5)
C32 0.077(7) 0.055(6) 0.099(8) -0.012(6) 0.026(6) 0.007(5)
C33 0.063(6) 0.046(5) 0.090(7) 0.002(5) 0.020(5) -0.002(4)
C34 0.043(5) 0.047(5) 0.079(6) 0.002(5) 0.013(4) 0.006(4)
C35 0.043(4) 0.049(5) 0.060(5) 0.005(4) 0.008(4) 0.008(4)
C36 0.038(4) 0.043(5) 0.056(5) 0.008(4) -0.001(3) 0.005(3)
C37 0.036(4) 0.044(5) 0.066(5) 0.000(4) 0.000(4) 0.000(4)
C38 0.034(4) 0.038(4) 0.063(5) -0.004(4) 0.008(4) -0.005(3)
C39 0.050(5) 0.046(5) 0.061(5) 0.015(4) -0.001(4) 0.005(4)
C40 0.051(5) 0.062(6) 0.057(5) -0.001(4) -0.009(4) -0.004(4)
C41 0.044(4) 0.073(6) 0.050(5) 0.020(5) -0.002(4) -0.001(4)
C42 0.050(5) 0.055(5) 0.045(4) 0.005(4) -0.010(4) 0.010(4)
C43 0.058(5) 0.064(6) 0.056(5) -0.006(4) -0.002(4) -0.008(4)
C44 0.049(5) 0.061(6) 0.067(6) -0.001(5) -0.001(4) -0.008(4)
C45 0.059(5) 0.046(5) 0.052(5) 0.009(4) -0.004(4) 0.012(4)
C46 0.067(6) 0.082(7) 0.048(5) -0.001(5) -0.004(4) -0.010(5)
C47 0.068(6) 0.069(6) 0.057(5) -0.004(5) 0.003(5) -0.020(5)
C48 0.061(6) 0.052(5) 0.048(5) 0.006(4) -0.006(4) 0.010(4)
C49 0.052(5) 0.113(8) 0.053(5) -0.011(6) -0.008(4) 0.015(5)
C50 0.070(6) 0.049(5) 0.054(5) 0.001(4) -0.015(5) 0.003(5)
C51 0.064(6) 0.103(8) 0.068(6) -0.023(6) -0.010(5) 0.006(6)
C52 0.128(12) 0.111(10) 0.087(8) -0.037(8) -0.007(9) -0.008(9)
C53 0.115(10) 0.117(10) 0.052(6) -0.002(7) 0.003(7) -0.001(9)
C54 0.107(9) 0.094(8) 0.054(6) -0.007(6) 0.021(6) -0.011(7)
C55 0.043(4) 0.049(5) 0.063(5) 0.003(4) -0.003(4) 0.003(4)
C56 0.058(5) 0.050(5) 0.075(6) -0.017(5) -0.003(5) 0.009(4)
C57 0.040(4) 0.044(5) 0.048(4) -0.004(4) -0.004(3) -0.005(4)
C58 0.036(4) 0.062(5) 0.053(5) -0.006(4) -0.003(4) 0.005(4)
C59 0.047(5) 0.071(6) 0.086(7) -0.006(6) 0.000(5) 0.011(5)
C60 0.059(6) 0.067(7) 0.112(9) 0.016(7) -0.003(6) 0.018(5)
C61 0.059(6) 0.065(6) 0.100(8) 0.027(6) -0.025(6) 0.002(5)
C62 0.048(5) 0.047(5) 0.059(5) 0.013(4) -0.011(4) -0.005(4)
C63 0.083(7) 0.053(6) 0.048(5) 0.014(4) -0.018(5) -0.022(5)
C64 0.121(9) 0.045(6) 0.058(6) -0.008(5) 0.033(6) -0.027(6)
C65 0.079(6) 0.035(5) 0.073(6) -0.006(5) 0.025(5) -0.003(4)
C66 0.044(4) 0.042(4) 0.048(4) -0.005(4) 0.002(4) -0.004(4)
C67 0.232(19) 0.051(7) 0.105(9) -0.038(7) 0.088(11) -0.067(9)
C68 0.078(8) 0.130(12) 0.120(10) 0.012(9) -0.011(8) -0.041(8)
C69 0.096(9) 0.158(13) 0.073(7) 0.008(8) 0.011(7) -0.013(9)
C70 0.24(2) 0.082(9) 0.115(11) -0.036(8) 0.113(13) -0.065(11)
C71 0.097(10) 0.47(4) 0.040(6) -0.010(13) 0.002(7) -0.007(17)
C72 0.052(8) 0.62(6) 0.094(10) -0.069(19) 0.013(7) -0.053(17)
C73 0.233(19) 0.066(8) 0.113(11) -0.055(8) 0.115(13) -0.065(11)
C74 0.31(3) 0.062(8) 0.114(11) -0.007(8) 0.151(15) -0.005(12)
C75 0.126(11) 0.078(8) 0.051(6) -0.011(6) 0.028(7) -0.040(8)
C76 0.160(13) 0.043(6) 0.056(6) -0.016(5) 0.039(7) -0.036(7)
C77 0.141(11) 0.108(10) 0.062(6) -0.023(7) 0.051(7) -0.055(9)
C78 0.112(9) 0.058(6) 0.050(5) -0.013(5) 0.021(6) -0.025(6)
C79 0.119(9) 0.074(7) 0.046(5) -0.016(5) 0.017(6) -0.015(7)
C80 0.104(10) 0.103(9) 0.054(6) -0.012(6) 0.026(6) -0.041(8)
C81 0.087(9) 0.159(14) 0.052(6) -0.025(8) 0.005(6) -0.040(10)
C82 0.113(10) 0.131(12) 0.061(7) -0.035(8) -0.005(7) -0.017(9)
C84 0.065(7) 0.118(10) 0.112(9) -0.004(8) -0.001(6) 0.030(7)
C85 0.038(4) 0.040(4) 0.051(4) 0.001(4) 0.009(3) -0.003(3)
C86 0.042(4) 0.046(5) 0.068(5) -0.001(4) 0.001(4) -0.003(4)
C87 0.049(5) 0.049(5) 0.076(6) -0.005(5) -0.006(4) -0.008(4)
C88 0.051(5) 0.043(5) 0.076(6) -0.009(5) 0.000(5) -0.009(4)
C89 0.047(5) 0.051(5) 0.081(6) 0.018(5) 0.006(5) -0.008(4)
C90 0.037(4) 0.043(5) 0.060(5) 0.004(4) 0.007(4) -0.002(3)
C91 0.039(4) 0.036(4) 0.064(5) 0.007(4) 0.007(4) -0.001(3)
C92 0.041(4) 0.045(5) 0.046(4) 0.002(4) 0.009(3) 0.007(3)
C93 0.039(4) 0.036(4) 0.049(4) -0.001(4) 0.006(3) -0.003(3)
C94 0.035(4) 0.047(5) 0.043(4) 0.003(4) 0.013(3) 0.003(3)
C95 0.042(4) 0.048(5) 0.051(4) 0.005(4) 0.010(4) -0.004(4)
C96 0.046(4) 0.038(4) 0.057(5) 0.001(4) 0.012(4) -0.001(4)
C97 0.045(4) 0.051(5) 0.049(4) 0.001(4) 0.009(4) 0.003(4)
C98 0.052(5) 0.054(5) 0.041(4) 0.006(4) 0.014(4) -0.003(4)
C99 0.062(5) 0.051(5) 0.050(5) -0.006(4) 0.005(4) 0.009(4)
C100 0.064(5) 0.050(5) 0.055(5) -0.003(4) 0.002(4) 0.016(4)
C101 0.054(5) 0.058(5) 0.042(4) -0.003(4) 0.004(4) 0.004(4)
C102 0.071(6) 0.077(7) 0.060(5) -0.023(5) -0.002(5) 0.018(5)
C103 0.056(5) 0.078(7) 0.070(6) -0.020(5) 0.001(5) 0.009(5)
C104 0.062(6) 0.062(6) 0.046(5) -0.003(4) -0.002(4) -0.001(5)
C105 0.048(5) 0.062(6) 0.053(5) -0.003(4) 0.003(4) 0.013(4)
C106 0.060(5) 0.046(5) 0.053(5) 0.009(4) -0.005(4) -0.003(4)
C107 0.062(5) 0.054(5) 0.058(5) -0.004(4) 0.003(4) -0.003(4)
C108 0.064(6) 0.090(8) 0.076(6) -0.020(6) -0.007(5) -0.012(6)
C109 0.070(7) 0.089(8) 0.071(6) -0.010(6) 0.004(5) -0.021(6)
C110 0.068(6) 0.065(6) 0.076(6) -0.005(6) -0.004(5) -0.002(5)
C111 0.054(5) 0.080(7) 0.081(6) 0.017(6) -0.012(5) -0.024(5)
C112 0.103(9) 0.097(9) 0.084(7) 0.009(7) 0.024(7) -0.036(7)
N1 0.100(7) 0.062(6) 0.101(7) 0.016(5) 0.009(6) 0.021(5)
N2 0.189(12) 0.100(8) 0.057(5) -0.014(5) -0.020(7) 0.069(8)
N3 0.064(5) 0.115(7) 0.066(5) -0.014(5) -0.018(4) 0.018(5)
N4 0.110(8) 0.066(5) 0.059(5) 0.003(4) -0.001(5) 0.000(5)
N5 0.298(19) 0.054(6) 0.098(7) -0.008(6) 0.093(10) -0.004(8)
N6 0.137(9) 0.080(6) 0.053(5) -0.020(5) 0.010(5) -0.034(6)
N7 0.055(4) 0.060(5) 0.055(4) -0.002(4) 0.002(4) 0.004(4)
N8 0.059(5) 0.074(5) 0.077(5) -0.013(5) -0.004(4) -0.006(4)
O1 0.038(3) 0.045(3) 0.063(3) 0.001(3) 0.011(3) -0.006(2)
O2 0.040(3) 0.045(3) 0.064(3) -0.010(3) 0.005(3) -0.002(2)
O3 0.058(3) 0.036(3) 0.057(3) 0.003(3) -0.004(3) -0.006(2)
O4 0.201(10) 0.053(4) 0.160(8) 0.023(5) 0.136(8) 0.039(6)

loop_
_atom_type_symbol
_atom_type_description
_atom_type_scat_dispersion_real
_atom_type_scat_dispersion_imag
_atom_type_scat_source
C C 0.0033 0.0016 'International Tables Vol C Tables 4.2.6.8 and 6.1.1.4'
H H 0.0000 0.0000 'International Tables Vol C Tables 4.2.6.8 and 6.1.1.4'
N N 0.0061 0.0033 'International Tables Vol C Tables 4.2.6.8 and 6.1.1.4'
O O 0.0106 0.0060 'International Tables Vol C Tables 4.2.6.8 and 6.1.1.4'

loop_
_geom_angle_atom_site_label_1
_geom_angle_atom_site_label_2
_geom_angle_atom_site_label_3
_geom_angle
_geom_angle_site_symmetry_1
_geom_angle_site_symmetry_3
_geom_angle_publ_flag
C10 C1 C2 123.9(9) . . ?
C10 C1 C6 118.2(8) . . ?
C2 C1 C6 117.9(9) . . ?
C3 C2 C1 122.7(10) . . ?
C3 C2 H2 118.6 . . ?
C1 C2 H2 118.6 . . ?
C2 C3 C4 118.5(9) . . ?
C2 C3 H3 120.8 . . ?
C4 C3 H3 120.8 . . ?
C5 C4 C3 123.0(10) . . ?
C5 C4 H4 118.5 . . ?
C3 C4 H4 118.5 . . ?
C4 C5 C6 119.0(9) . . ?
C4 C5 H5 120.5 . . ?
C6 C5 H5 120.5 . . ?
C1 C6 C5 118.8(8) . . ?
C1 C6 C7 120.0(8) . . ?
C5 C6 C7 121.1(8) . . ?
C8 C7 C6 117.9(7) . . ?
C8 C7 C38 119.9(7) . . ?
C6 C7 C38 122.1(7) . . ?
O1 C8 C7 118.1(7) . . ?
O1 C8 C9 118.2(7) . . ?
C7 C8 C9 123.6(7) . . ?
C10 C9 C8 115.4(8) . . ?
C10 C9 C11 121.9(8) . . ?
C8 C9 C11 122.7(8) . . ?
C1 C10 C9 124.9(8) . . ?
C1 C10 H10 117.6 . . ?
C9 C10 H10 117.6 . . ?
C16 C11 C12 117.2(9) . . ?
C16 C11 C9 123.2(8) . . ?
C12 C11 C9 119.3(8) . . ?
C13 C12 C11 121.5(9) . . ?
C13 C12 H12 119.2 . . ?
C11 C12 H12 119.2 . . ?
C12 C13 C14 120.7(9) . . ?
C12 C13 H13 119.6 . . ?
C14 C13 H13 119.6 . . ?
C15 C14 C13 118.1(9) . . ?
C15 C14 C17 120.6(9) . . ?
C13 C14 C17 121.1(8) . . ?
C16 C15 C14 120.8(9) . . ?
C16 C15 H15 119.6 . . ?
C14 C15 H15 119.6 . . ?
C15 C16 C11 121.4(9) . . ?
C15 C16 H16 119.3 . . ?
C11 C16 H16 119.3 . . ?
C18 C17 C21 116.8(11) . . ?
C18 C17 C14 120.7(9) . . ?
C21 C17 C14 122.4(10) . . ?
C19 C18 C17 121.4(10) . . ?
C19 C18 H18 119.3 . . ?
C17 C18 H18 119.3 . . ?
C18 C19 C20 120.4(10) . . ?
C18 C19 H19 119.8 . . ?
C20 C19 H19 119.8 . . ?
N2 C20 C19 121.5(11) . . ?
N2 C20 C22 117.7(9) . . ?
C19 C20 C22 120.8(9) . . ?
N2 C21 C17 123.8(11) . . ?
N2 C21 H21 118.1 . . ?
C17 C21 H21 118.1 . . ?
C23 C22 N1 123.6(12) . . ?
C23 C22 C20 116.3(11) . . ?
N1 C22 C20 119.9(9) . . ?
C22 C23 C24 115.3(12) . . ?
C22 C23 H23 122.4 . . ?
C24 C23 H23 122.4 . . ?
C23 C24 C25 124.0(12) . . ?
C23 C24 H24 118.0 . . ?
C25 C24 H24 118.0 . . ?
C26 C25 C24 115.9(14) . . ?
C26 C25 H25 122.0 . . ?
C24 C25 H25 122.0 . . ?
C25 C26 N1 122.7(11) . . ?
C25 C26 H26 118.6 . . ?
N1 C26 H26 118.6 . . ?
C28 C27 O1 111.3(8) . . ?
C28 C27 H27A 109.4 . . ?
O1 C27 H27A 109.4 . . ?
C28 C27 H27B 109.4 . . ?
O1 C27 H27B 109.4 . . ?
H27A C27 H27B 108.0 . . ?
C27 C28 H28A 109.5 . . ?
C27 C28 H28B 109.5 . . ?
H28A C28 H28B 109.5 . . ?
C27 C28 H28C 109.5 . . ?
H28A C28 H28C 109.5 . . ?
H28B C28 H28C 109.5 . . ?
C34 C29 C30 119.0(7) . . ?
C34 C29 C38 120.7(7) . . ?
C30 C29 C38 120.3(7) . . ?
C31 C30 C29 121.1(8) . . ?
C31 C30 H30 119.4 . . ?
C29 C30 H30 119.4 . . ?
C30 C31 C32 119.1(9) . . ?
C30 C31 H31 120.4 . . ?
C32 C31 H31 120.4 . . ?
C33 C32 C31 120.9(9) . . ?
C33 C32 H32 119.5 . . ?
C31 C32 H32 119.5 . . ?
C32 C33 C34 121.2(9) . . ?
C32 C33 H33 119.4 . . ?
C34 C33 H33 119.4 . . ?
C29 C34 C35 119.3(8) . . ?
C29 C34 C33 118.6(8) . . ?
C35 C34 C33 122.1(8) . . ?
C36 C35 C34 122.6(8) . . ?
C36 C35 H35 118.7 . . ?
C34 C35 H35 118.7 . . ?
C35 C36 C37 116.9(7) . . ?
C35 C36 C39 120.0(7) . . ?
C37 C36 C39 123.0(7) . . ?
O2 C37 C36 118.4(7) . . ?
O2 C37 C38 117.6(7) . . ?
C36 C37 C38 124.0(7) . . ?
C37 C38 C29 116.4(7) . . ?
C37 C38 C7 121.2(7) . . ?
C29 C38 C7 122.3(7) . . ?
C40 C39 C44 116.0(8) . . ?
C40 C39 C36 119.4(8) . . ?
C44 C39 C36 124.6(8) . . ?
C41 C40 C39 122.6(8) . . ?
C41 C40 H40 118.7 . . ?
C39 C40 H40 118.7 . . ?
C42 C41 C40 121.6(8) . . ?
C42 C41 H41 119.2 . . ?
C40 C41 H41 119.2 . . ?
C41 C42 C43 116.7(8) . . ?
C41 C42 C45 121.4(8) . . ?
C43 C42 C45 121.9(8) . . ?
C44 C43 C42 122.1(8) . . ?
C44 C43 H43 118.9 . . ?
C42 C43 H43 118.9 . . ?
C43 C44 C39 120.9(8) . . ?
C43 C44 H44 119.5 . . ?
C39 C44 H44 119.5 . . ?
C49 C45 C46 115.7(8) . . ?
C49 C45 C42 121.7(8) . . ?
C46 C45 C42 122.6(8) . . ?
C47 C46 C45 121.4(9) . . ?
C47 C46 H46 119.3 . . ?
C45 C46 H46 119.3 . . ?
C46 C47 C48 119.2(9) . . ?
C46 C47 H47 120.4 . . ?
C48 C47 H47 120.4 . . ?
N3 C48 C47 120.8(8) . . ?
N3 C48 C50 118.8(8) . . ?
C47 C48 C50 120.3(8) . . ?
N3 C49 C45 123.6(9) . . ?
N3 C49 H49 118.2 . . ?
C45 C49 H49 118.2 . . ?
N4 C50 C51 121.3(9) . . ?
N4 C50 C48 117.2(8) . . ?
C51 C50 C48 121.5(9) . . ?
C52 C51 C50 122.6(12) . . ?
C52 C51 H51 118.7 . . ?
C50 C51 H51 118.7 . . ?
C51 C52 C53 115.5(12) . . ?
C51 C52 H52 122.2 . . ?
C53 C52 H52 122.2 . . ?
C54 C53 C52 120.0(12) . . ?
C54 C53 H53 120.0 . . ?
C52 C53 H53 120.0 . . ?
C53 C54 N4 124.1(12) . . ?
C53 C54 H54 117.9 . . ?
N4 C54 H54 117.9 . . ?
O2 C55 C56 106.9(7) . . ?
O2 C55 H55A 110.3 . . ?
C56 C55 H55A 110.3 . . ?
O2 C55 H55B 110.3 . . ?
C56 C55 H55B 110.3 . . ?
H55A C55 H55B 108.6 . . ?
C55 C56 H56A 109.5 . . ?
C55 C56 H56B 109.5 . . ?
H56A C56 H56B 109.5 . . ?
C55 C56 H56C 109.5 . . ?
H56A C56 H56C 109.5 . . ?
H56B C56 H56C 109.5 . . ?
C62 C57 C66 119.2(7) . . ?
C62 C57 C58 118.3(7) . . ?
C66 C57 C58 122.5(7) . . ?
C59 C58 C57 121.0(9) . . ?
C59 C58 H58 119.5 . . ?
C57 C58 H58 119.5 . . ?
C58 C59 C60 120.1(10) . . ?
C58 C59 H59 119.9 . . ?
C60 C59 H59 119.9 . . ?
C61 C60 C59 120.8(9) . . ?
C61 C60 H60 119.6 . . ?
C59 C60 H60 119.6 . . ?
C60 C61 C62 121.1(9) . . ?
C60 C61 H61 119.5 . . ?
C62 C61 H61 119.5 . . ?
C63 C62 C61 122.3(8) . . ?
C63 C62 C57 118.9(8) . . ?
C61 C62 C57 118.8(8) . . ?
C64 C63 C62 122.1(8) . . ?
C64 C63 H63 119.0 . . ?
C62 C63 H63 119.0 . . ?
C63 C64 C65 119.3(8) . . ?
C63 C64 C67 128.6(9) . . ?
C65 C64 C67 111.7(10) . . ?
O4 C65 C66 118.4(8) . . ?
O4 C65 C64 122.5(8) . . ?
C66 C65 C64 119.1(8) . . ?
C65 C66 C57 121.1(7) . . ?
C65 C66 C94 118.5(7) . . ?
C57 C66 C94 120.4(6) . . ?
C68 C67 C72 120.0 . . ?
C68 C67 C64 124.5(7) . . ?
C72 C67 C64 115.0(7) . . ?
C69 C68 C67 120.0 . . ?
C69 C68 H68 120.0 . . ?
C67 C68 H68 120.0 . . ?
C68 C69 C70 120.0 . . ?
C68 C69 H69 120.0 . . ?
C70 C69 H69 120.0 . . ?
C69 C70 C71 120.0 . . ?
C69 C70 C73 128.6(11) . . ?
C71 C70 C73 111.2(11) . . ?
C72 C71 C70 120.0 . . ?
C72 C71 H71 120.0 . . ?
C70 C71 H71 120.0 . . ?
C71 C72 C67 120.0 . . ?
C71 C72 H72 120.0 . . ?
C67 C72 H72 120.0 . . ?
C74 C73 C77 117.3(12) . . ?
C74 C73 C70 112.0(16) . . ?
C77 C73 C70 130.5(18) . . ?
C73 C74 N5 124.5(15) . . ?
C73 C74 H74 117.7 . . ?
N5 C74 H74 117.7 . . ?
C76 C75 C77 121.0(13) . . ?
C76 C75 H75 119.5 . . ?
C77 C75 H75 119.5 . . ?
C75 C76 N5 122.7(12) . . ?
C75 C76 C78 122.3(11) . . ?
N5 C76 C78 115.0(14) . . ?
C75 C77 C73 118.9(16) . . ?
C75 C77 H77 120.5 . . ?
C73 C77 H77 120.5 . . ?
N6 C78 C79 122.0(10) . . ?
N6 C78 C76 115.6(12) . . ?
C79 C78 C76 122.4(10) . . ?
C82 C79 C78 120.0(12) . . ?
C82 C79 H79 120.0 . . ?
C78 C79 H79 120.0 . . ?
C81 C80 N6 122.2(12) . . ?
C81 C80 H80 118.9 . . ?
N6 C80 H80 118.9 . . ?
C82 C81 C80 119.5(12) . . ?
C82 C81 H81 120.2 . . ?
C80 C81 H81 120.2 . . ?
C81 C82 C79 119.7(14) . . ?
C81 C82 H82 120.2 . . ?
C79 C82 H82 120.2 . . ?
O4 C83' C84 110.7(12) . . ?
O4 C83' H83A 109.5 . . ?
C84 C83' H83A 109.5 . . ?
O4 C83' H83B 109.5 . . ?
C84 C83' H83B 109.5 . . ?
H83A C83' H83B 108.1 . . ?
O4 C83 C84 108.8(16) . . ?
O4 C83 H83C 109.9 . . ?
C84 C83 H83C 109.9 . . ?
O4 C83 H83D 109.9 . . ?
C84 C83 H83D 109.9 . . ?
H83C C83 H83D 108.3 . . ?
C83' C84 C83 61.3(11) . . ?
C83' C84 H84A 109.5 . . ?
C83 C84 H84A 161.9 . . ?
C83' C84 H84B 109.5 . . ?
C83 C84 H84B 88.6 . . ?
H84A C84 H84B 109.5 . . ?
C83' C84 H84C 109.5 . . ?
C83 C84 H84C 63.5 . . ?
H84A C84 H84C 109.5 . . ?
H84B C84 H84C 109.5 . . ?
C90 C85 C86 118.1(7) . . ?
C90 C85 C94 119.0(7) . . ?
C86 C85 C94 122.9(7) . . ?
C87 C86 C85 120.2(8) . . ?
C87 C86 H86 119.9 . . ?
C85 C86 H86 119.9 . . ?
C86 C87 C88 121.5(9) . . ?
C86 C87 H87 119.2 . . ?
C88 C87 H87 119.2 . . ?
C89 C88 C87 119.1(8) . . ?
C89 C88 H88 120.4 . . ?
C87 C88 H88 120.4 . . ?
C88 C89 C90 122.6(9) . . ?
C88 C89 H89 118.7 . . ?
C90 C89 H89 118.7 . . ?
C85 C90 C91 119.8(7) . . ?
C85 C90 C89 118.4(8) . . ?
C91 C90 C89 121.8(8) . . ?
C92 C91 C90 121.3(7) . . ?
C92 C91 H91 119.4 . . ?
C90 C91 H91 119.4 . . ?
C91 C92 C93 117.7(7) . . ?
C91 C92 C95 119.9(7) . . ?
C93 C92 C95 122.4(7) . . ?
C94 C93 O3 117.9(7) . . ?
C94 C93 C92 122.8(7) . . ?
O3 C93 C92 119.3(7) . . ?
C93 C94 C85 119.5(7) . . ?
C93 C94 C66 119.8(7) . . ?
C85 C94 C66 120.7(7) . . ?
C100 C95 C96 117.8(8) . . ?
C100 C95 C92 122.1(7) . . ?
C96 C95 C92 120.0(7) . . ?
C97 C96 C95 120.6(7) . . ?
C97 C96 H96 119.7 . . ?
C95 C96 H96 119.7 . . ?
C96 C97 C98 121.5(8) . . ?
C96 C97 H97 119.2 . . ?
C98 C97 H97 119.2 . . ?
C97 C98 C99 117.5(8) . . ?
C97 C98 C101 121.6(8) . . ?
C99 C98 C101 120.8(8) . . ?
C100 C99 C98 121.5(8) . . ?
C100 C99 H99 119.2 . . ?
C98 C99 H99 119.2 . . ?
C99 C100 C95 121.0(8) . . ?
C99 C100 H100 119.5 . . ?
C95 C100 H100 119.5 . . ?
C102 C101 C105 114.8(8) . . ?
C102 C101 C98 124.0(8) . . ?
C105 C101 C98 121.2(7) . . ?
C101 C102 C103 122.5(9) . . ?
C101 C102 H102 118.8 . . ?
C103 C102 H102 118.8 . . ?
C102 C103 C104 119.0(9) . . ?
C102 C103 H103 120.5 . . ?
C104 C103 H103 120.5 . . ?
N7 C104 C103 120.8(8) . . ?
N7 C104 C106 118.0(8) . . ?
C103 C104 C106 121.1(8) . . ?
N7 C105 C101 124.3(8) . . ?
N7 C105 H105 117.8 . . ?
C101 C105 H105 117.8 . . ?
N8 C106 C107 123.1(8) . . ?
N8 C106 C104 117.2(8) . . ?
C107 C106 C104 119.6(8) . . ?
C106 C107 C108 118.4(9) . . ?
C106 C107 H107 120.8 . . ?
C108 C107 H107 120.8 . . ?
C109 C108 C107 119.0(11) . . ?
C109 C108 H108 120.5 . . ?
C107 C108 H108 120.5 . . ?
C108 C109 C110 120.2(10) . . ?
C108 C109 H109 119.9 . . ?
C110 C109 H109 119.9 . . ?
N8 C110 C109 122.2(10) . . ?
N8 C110 H110 118.9 . . ?
C109 C110 H110 118.9 . . ?
O3 C111 C112 112.8(9) . . ?
O3 C111 H11A 109.0 . . ?
C112 C111 H11A 109.0 . . ?
O3 C111 H11B 109.0 . . ?
C112 C111 H11B 109.0 . . ?
H11A C111 H11B 107.8 . . ?
C111 C112 H11C 109.5 . . ?
C111 C112 H11D 109.5 . . ?
H11C C112 H11D 109.5 . . ?
C111 C112 H11E 109.5 . . ?
H11C C112 H11E 109.5 . . ?
H11D C112 H11E 109.5 . . ?
C26 N1 C22 118.1(10) . . ?
C21 N2 C20 116.2(9) . . ?
C48 N3 C49 119.2(8) . . ?
C54 N4 C50 116.5(9) . . ?
C74 N5 C76 115.2(16) . . ?
C78 N6 C80 116.5(12) . . ?
C105 N7 C104 118.5(7) . . ?
C110 N8 C106 117.1(8) . . ?
C8 O1 C27 115.2(6) . . ?
C37 O2 C55 113.9(6) . . ?
C93 O3 C111 116.9(7) . . ?
C83 O4 C83' 73.6(13) . . ?
C83 O4 C65 136.1(14) . . ?
C83' O4 C65 133.0(12) . . ?

loop_
_geom_bond_atom_site_label_1
_geom_bond_atom_site_label_2
_geom_bond_distance
_geom_bond_site_symmetry_2
_geom_bond_publ_flag
C1 C10 1.382(13) . ?
C1 C2 1.399(12) . ?
C1 C6 1.426(12) . ?
C2 C3 1.364(14) . ?
C2 H2 0.9300 . ?
C3 C4 1.379(15) . ?
C3 H3 0.9300 . ?
C4 C5 1.361(12) . ?
C4 H4 0.9300 . ?
C5 C6 1.429(11) . ?
C5 H5 0.9300 . ?
C6 C7 1.442(11) . ?
C7 C8 1.388(11) . ?
C7 C38 1.460(11) . ?
C8 O1 1.386(9) . ?
C8 C9 1.431(11) . ?
C9 C10 1.397(12) . ?
C9 C11 1.459(12) . ?
C10 H10 0.9300 . ?
C11 C16 1.392(13) . ?
C11 C12 1.400(13) . ?
C12 C13 1.380(13) . ?
C12 H12 0.9300 . ?
C13 C14 1.393(13) . ?
C13 H13 0.9300 . ?
C14 C15 1.391(13) . ?
C14 C17 1.513(15) . ?
C15 C16 1.387(14) . ?
C15 H15 0.9300 . ?
C16 H16 0.9300 . ?
C17 C18 1.378(14) . ?
C17 C21 1.379(14) . ?
C18 C19 1.313(14) . ?
C18 H18 0.9300 . ?
C19 C20 1.373(12) . ?
C19 H19 0.9300 . ?
C20 N2 1.372(14) . ?
C20 C22 1.494(17) . ?
C21 N2 1.350(16) . ?
C21 H21 0.9300 . ?
C22 C23 1.294(14) . ?
C22 N1 1.357(14) . ?
C23 C24 1.36(2) . ?
C23 H23 0.9300 . ?
C24 C25 1.37(2) . ?
C24 H24 0.9300 . ?
C25 C26 1.302(16) . ?
C25 H25 0.9300 . ?
C26 N1 1.335(14) . ?
C26 H26 0.9300 . ?
C27 C28 1.435(15) . ?
C27 O1 1.436(10) . ?
C27 H27A 0.9700 . ?
C27 H27B 0.9700 . ?
C28 H28A 0.9600 . ?
C28 H28B 0.9600 . ?
C28 H28C 0.9600 . ?
C29 C34 1.401(11) . ?
C29 C30 1.423(11) . ?
C29 C38 1.433(11) . ?
C30 C31 1.377(12) . ?
C30 H30 0.9300 . ?
C31 C32 1.397(14) . ?
C31 H31 0.9300 . ?
C32 C33 1.363(13) . ?
C32 H32 0.9300 . ?
C33 C34 1.416(12) . ?
C33 H33 0.9300 . ?
C34 C35 1.406(11) . ?
C35 C36 1.384(12) . ?
C35 H35 0.9300 . ?
C36 C37 1.406(11) . ?
C36 C39 1.471(12) . ?
C37 O2 1.403(10) . ?
C37 C38 1.413(11) . ?
C39 C40 1.389(12) . ?
C39 C44 1.403(12) . ?
C40 C41 1.375(12) . ?
C40 H40 0.9300 . ?
C41 C42 1.374(12) . ?
C41 H41 0.9300 . ?
C42 C43 1.396(12) . ?
C42 C45 1.484(11) . ?
C43 C44 1.379(12) . ?
C43 H43 0.9300 . ?
C44 H44 0.9300 . ?
C45 C49 1.367(12) . ?
C45 C46 1.396(13) . ?
C46 C47 1.353(13) . ?
C46 H46 0.9300 . ?
C47 C48 1.389(12) . ?
C47 H47 0.9300 . ?
C48 N3 1.321(12) . ?
C48 C50 1.492(12) . ?
C49 N3 1.358(12) . ?
C49 H49 0.9300 . ?
C50 N4 1.349(13) . ?
C50 C51 1.362(13) . ?
C51 C52 1.345(16) . ?
C51 H51 0.9300 . ?
C52 C53 1.406(19) . ?
C52 H52 0.9300 . ?
C53 C54 1.333(16) . ?
C53 H53 0.9300 . ?
C54 N4 1.338(12) . ?
C54 H54 0.9300 . ?
C55 O2 1.442(9) . ?
C55 C56 1.483(11) . ?
C55 H55A 0.9700 . ?
C55 H55B 0.9700 . ?
C56 H56A 0.9600 . ?
C56 H56B 0.9600 . ?
C56 H56C 0.9600 . ?
C57 C62 1.418(11) . ?
C57 C66 1.419(11) . ?
C57 C58 1.425(11) . ?
C58 C59 1.359(12) . ?
C58 H58 0.9300 . ?
C59 C60 1.400(14) . ?
C59 H59 0.9300 . ?
C60 C61 1.351(15) . ?
C60 H60 0.9300 . ?
C61 C62 1.416(13) . ?
C61 H61 0.9300 . ?
C62 C63 1.407(13) . ?
C63 C64 1.365(15) . ?
C63 H63 0.9300 . ?
C64 C65 1.455(14) . ?
C64 C67 1.571(12) . ?
C65 O4 1.325(11) . ?
C65 C66 1.378(11) . ?
C66 C94 1.490(11) . ?
C67 C68 1.3900 . ?
C67 C72 1.3900 . ?
C68 C69 1.3900 . ?
C68 H68 0.9300 . ?
C69 C70 1.3900 . ?
C69 H69 0.9300 . ?
C70 C71 1.3900 . ?
C70 C73 1.469(13) . ?
C71 C72 1.3900 . ?
C71 H71 0.9300 . ?
C72 H72 0.9300 . ?
C73 C74 1.34(3) . ?
C73 C77 1.43(2) . ?
C74 N5 1.38(2) . ?
C74 H74 0.9300 . ?
C75 C76 1.324(18) . ?
C75 C77 1.362(15) . ?
C75 H75 0.9300 . ?
C76 N5 1.394(16) . ?
C76 C78 1.472(16) . ?
C77 H77 0.9300 . ?
C78 N6 1.353(13) . ?
C78 C79 1.384(16) . ?
C79 C82 1.364(17) . ?
C79 H79 0.9300 . ?
C80 C81 1.369(19) . ?
C80 N6 1.396(14) . ?
C80 H80 0.9300 . ?
C81 C82 1.362(19) . ?
C81 H81 0.9300 . ?
C82 H82 0.9300 . ?
C83' O4 1.301(12) . ?
C83' C84 1.464(14) . ?
C83' H83A 0.9700 . ?
C83' H83B 0.9700 . ?
C83 O4 1.256(16) . ?
C83 C84 1.538(18) . ?
C83 H83C 0.9700 . ?
C83 H83D 0.9700 . ?
C84 H84A 0.9600 . ?
C84 H84B 0.9600 . ?
C84 H84C 0.9600 . ?
C85 C90 1.408(11) . ?
C85 C86 1.427(11) . ?
C85 C94 1.431(11) . ?
C86 C87 1.363(12) . ?
C86 H86 0.9300 . ?
C87 C88 1.395(12) . ?
C87 H87 0.9300 . ?
C88 C89 1.333(12) . ?
C88 H88 0.9300 . ?
C89 C90 1.422(12) . ?
C89 H89 0.9300 . ?
C90 C91 1.415(11) . ?
C91 C92 1.393(11) . ?
C91 H91 0.9300 . ?
C92 C93 1.415(11) . ?
C92 C95 1.484(11) . ?
C93 C94 1.366(11) . ?
C93 O3 1.367(9) . ?
C95 C100 1.395(11) . ?
C95 C96 1.403(11) . ?
C96 C97 1.386(11) . ?
C96 H96 0.9300 . ?
C97 C98 1.391(11) . ?
C97 H97 0.9300 . ?
C98 C99 1.395(12) . ?
C98 C101 1.465(11) . ?
C99 C100 1.378(12) . ?
C99 H99 0.9300 . ?
C100 H100 0.9300 . ?
C101 C102 1.369(13) . ?
C101 C105 1.422(11) . ?
C102 C103 1.378(13) . ?
C102 H102 0.9300 . ?
C103 C104 1.386(12) . ?
C103 H103 0.9300 . ?
C104 N7 1.360(11) . ?
C104 C106 1.473(12) . ?
C105 N7 1.335(11) . ?
C105 H105 0.9300 . ?
C106 N8 1.351(11) . ?
C106 C107 1.358(12) . ?
C107 C108 1.378(13) . ?
C107 H107 0.9300 . ?
C108 C109 1.353(15) . ?
C108 H108 0.9300 . ?
C109 C110 1.358(14) . ?
C109 H109 0.9300 . ?
C110 N8 1.341(11) . ?
C110 H110 0.9300 . ?
C111 O3 1.421(10) . ?
C111 C112 1.426(14) . ?
C111 H11A 0.9700 . ?
C111 H11B 0.9700 . ?
C112 H11C 0.9600 . ?
C112 H11D 0.9600 . ?
C112 H11E 0.9600 . ?

loop_
_geom_torsion_atom_site_label_1
_geom_torsion_atom_site_label_2
_geom_torsion_atom_site_label_3
_geom_torsion_atom_site_label_4
_geom_torsion
_geom_torsion_site_symmetry_1
_geom_torsion_site_symmetry_2
_geom_torsion_site_symmetry_3
_geom_torsion_site_symmetry_4
_geom_torsion_publ_flag
C10 C1 C2 C3 178.3(9) . . . . ?
C6 C1 C2 C3 -2.0(13) . . . . ?
C1 C2 C3 C4 -0.3(15) . . . . ?
C2 C3 C4 C5 0.8(14) . . . . ?
C3 C4 C5 C6 1.1(13) . . . . ?
C10 C1 C6 C5 -176.5(7) . . . . ?
C2 C1 C6 C5 3.8(11) . . . . ?
C10 C1 C6 C7 0.0(11) . . . . ?
C2 C1 C6 C7 -179.7(7) . . . . ?
C4 C5 C6 C1 -3.4(11) . . . . ?
C4 C5 C6 C7 -179.8(7) . . . . ?
C1 C6 C7 C8 1.3(10) . . . . ?
C5 C6 C7 C8 177.7(7) . . . . ?
C1 C6 C7 C38 -178.2(7) . . . . ?
C5 C6 C7 C38 -1.8(11) . . . . ?
C6 C7 C8 O1 -179.3(6) . . . . ?
C38 C7 C8 O1 0.2(10) . . . . ?
C6 C7 C8 C9 -1.9(11) . . . . ?
C38 C7 C8 C9 177.6(7) . . . . ?
O1 C8 C9 C10 178.6(7) . . . . ?
C7 C8 C9 C10 1.1(11) . . . . ?
O1 C8 C9 C11 -4.1(11) . . . . ?
C7 C8 C9 C11 178.4(7) . . . . ?
C2 C1 C10 C9 178.9(8) . . . . ?
C6 C1 C10 C9 -0.8(13) . . . . ?
C8 C9 C10 C1 0.3(12) . . . . ?
C11 C9 C10 C1 -177.1(8) . . . . ?
C10 C9 C11 C16 -142.5(9) . . . . ?
C8 C9 C11 C16 40.4(12) . . . . ?
C10 C9 C11 C12 42.7(12) . . . . ?
C8 C9 C11 C12 -134.4(8) . . . . ?
C16 C11 C12 C13 -0.2(13) . . . . ?
C9 C11 C12 C13 174.9(8) . . . . ?
C11 C12 C13 C14 -2.9(15) . . . . ?
C12 C13 C14 C15 4.7(14) . . . . ?
C12 C13 C14 C17 -170.1(9) . . . . ?
C13 C14 C15 C16 -3.6(14) . . . . ?
C17 C14 C15 C16 171.2(9) . . . . ?
C14 C15 C16 C11 0.6(15) . . . . ?
C12 C11 C16 C15 1.3(13) . . . . ?
C9 C11 C16 C15 -173.6(8) . . . . ?
C15 C14 C17 C18 -145.7(10) . . . . ?
C13 C14 C17 C18 29.0(14) . . . . ?
C15 C14 C17 C21 31.8(15) . . . . ?
C13 C14 C17 C21 -153.5(11) . . . . ?
C21 C17 C18 C19 0.8(14) . . . . ?
C14 C17 C18 C19 178.4(9) . . . . ?
C17 C18 C19 C20 -0.9(14) . . . . ?
C18 C19 C20 N2 1.2(16) . . . . ?
C18 C19 C20 C22 -178.8(10) . . . . ?
C18 C17 C21 N2 -1.0(17) . . . . ?
C14 C17 C21 N2 -178.6(11) . . . . ?
N2 C20 C22 C23 5.4(19) . . . . ?
C19 C20 C22 C23 -174.6(14) . . . . ?
N2 C20 C22 N1 -178.7(11) . . . . ?
C19 C20 C22 N1 1.3(17) . . . . ?
N1 C22 C23 C24 -1(3) . . . . ?
C20 C22 C23 C24 175(2) . . . . ?
C22 C23 C24 C25 5(4) . . . . ?
C23 C24 C25 C26 -7(4) . . . . ?
C24 C25 C26 N1 4(3) . . . . ?
C34 C29 C30 C31 -2.1(12) . . . . ?
C38 C29 C30 C31 178.0(8) . . . . ?
C29 C30 C31 C32 0.3(14) . . . . ?
C30 C31 C32 C33 2.4(15) . . . . ?
C31 C32 C33 C34 -3.2(16) . . . . ?
C30 C29 C34 C35 -178.2(8) . . . . ?
C38 C29 C34 C35 1.7(12) . . . . ?
C30 C29 C34 C33 1.3(12) . . . . ?
C38 C29 C34 C33 -178.8(8) . . . . ?
C32 C33 C34 C29 1.3(14) . . . . ?
C32 C33 C34 C35 -179.2(9) . . . . ?
C29 C34 C35 C36 -0.4(12) . . . . ?
C33 C34 C35 C36 -179.9(8) . . . . ?
C34 C35 C36 C37 0.8(11) . . . . ?
C34 C35 C36 C39 -175.9(7) . . . . ?
C35 C36 C37 O2 176.6(7) . . . . ?
C39 C36 C37 O2 -6.8(11) . . . . ?
C35 C36 C37 C38 -2.7(11) . . . . ?
C39 C36 C37 C38 173.9(7) . . . . ?
O2 C37 C38 C29 -175.4(6) . . . . ?
C36 C37 C38 C29 4.0(11) . . . . ?
O2 C37 C38 C7 6.9(11) . . . . ?
C36 C37 C38 C7 -173.8(7) . . . . ?
C34 C29 C38 C37 -3.4(11) . . . . ?
C30 C29 C38 C37 176.6(7) . . . . ?
C34 C29 C38 C7 174.4(7) . . . . ?
C30 C29 C38 C7 -5.7(11) . . . . ?
C8 C7 C38 C37 113.9(8) . . . . ?
C6 C7 C38 C37 -66.6(10) . . . . ?
C8 C7 C38 C29 -63.7(10) . . . . ?
C6 C7 C38 C29 115.8(8) . . . . ?
C35 C36 C39 C40 48.4(10) . . . . ?
C37 C36 C39 C40 -128.1(9) . . . . ?
C35 C36 C39 C44 -131.6(9) . . . . ?
C37 C36 C39 C44 51.9(11) . . . . ?
C44 C39 C40 C41 -2.1(12) . . . . ?
C36 C39 C40 C41 177.9(8) . . . . ?
C39 C40 C41 C42 2.6(13) . . . . ?
C40 C41 C42 C43 -2.3(12) . . . . ?
C40 C41 C42 C45 179.7(8) . . . . ?
C41 C42 C43 C44 1.7(12) . . . . ?
C45 C42 C43 C44 179.7(8) . . . . ?
C42 C43 C44 C39 -1.4(14) . . . . ?
C40 C39 C44 C43 1.5(12) . . . . ?
C36 C39 C44 C43 -178.5(8) . . . . ?
C41 C42 C45 C49 -156.5(9) . . . . ?
C43 C42 C45 C49 25.6(12) . . . . ?
C41 C42 C45 C46 24.1(12) . . . . ?
C43 C42 C45 C46 -153.7(9) . . . . ?
C49 C45 C46 C47 -0.6(14) . . . . ?
C42 C45 C46 C47 178.7(8) . . . . ?
C45 C46 C47 C48 -1.0(15) . . . . ?
C46 C47 C48 N3 1.4(15) . . . . ?
C46 C47 C48 C50 -176.3(9) . . . . ?
C46 C45 C49 N3 2.1(15) . . . . ?
C42 C45 C49 N3 -177.3(9) . . . . ?
N3 C48 C50 N4 170.1(9) . . . . ?
C47 C48 C50 N4 -12.2(12) . . . . ?
N3 C48 C50 C51 -11.9(13) . . . . ?
C47 C48 C50 C51 165.8(9) . . . . ?
N4 C50 C51 C52 2.5(17) . . . . ?
C48 C50 C51 C52 -175.4(11) . . . . ?
C50 C51 C52 C53 -3.0(19) . . . . ?
C51 C52 C53 C54 2(2) . . . . ?
C52 C53 C54 N4 0(2) . . . . ?
C62 C57 C58 C59 -0.3(12) . . . . ?
C66 C57 C58 C59 -178.8(8) . . . . ?
C57 C58 C59 C60 1.0(14) . . . . ?
C58 C59 C60 C61 -1.7(16) . . . . ?
C59 C60 C61 C62 1.6(16) . . . . ?
C60 C61 C62 C63 -178.3(9) . . . . ?
C60 C61 C62 C57 -0.9(13) . . . . ?
C66 C57 C62 C63 -3.7(11) . . . . ?
C58 C57 C62 C63 177.7(7) . . . . ?
C66 C57 C62 C61 178.8(8) . . . . ?
C58 C57 C62 C61 0.2(11) . . . . ?
C61 C62 C63 C64 176.3(9) . . . . ?
C57 C62 C63 C64 -1.1(13) . . . . ?
C62 C63 C64 C65 4.4(14) . . . . ?
C62 C63 C64 C67 -167.2(9) . . . . ?
C63 C64 C65 O4 179.4(10) . . . . ?
C67 C64 C65 O4 -7.6(13) . . . . ?
C63 C64 C65 C66 -2.9(14) . . . . ?
C67 C64 C65 C66 170.1(8) . . . . ?
O4 C65 C66 C57 175.9(9) . . . . ?
C64 C65 C66 C57 -1.9(12) . . . . ?
O4 C65 C66 C94 -1.1(13) . . . . ?
C64 C65 C66 C94 -178.9(8) . . . . ?
C62 C57 C66 C65 5.2(11) . . . . ?
C58 C57 C66 C65 -176.3(8) . . . . ?
C62 C57 C66 C94 -177.9(7) . . . . ?
C58 C57 C66 C94 0.7(11) . . . . ?
C63 C64 C67 C68 118.4(12) . . . . ?
C65 C64 C67 C68 -53.8(11) . . . . ?
C63 C64 C67 C72 -53.7(12) . . . . ?
C65 C64 C67 C72 134.2(8) . . . . ?
C72 C67 C68 C69 0.0 . . . . ?
C64 C67 C68 C69 -171.7(9) . . . . ?
C67 C68 C69 C70 0.0 . . . . ?
C68 C69 C70 C71 0.0 . . . . ?
C68 C69 C70 C73 174.9(12) . . . . ?
C69 C70 C71 C72 0.0 . . . . ?
C73 C70 C71 C72 -175.8(10) . . . . ?
C70 C71 C72 C67 0.0 . . . . ?
C68 C67 C72 C71 0.0 . . . . ?
C64 C67 C72 C71 172.4(8) . . . . ?
C69 C70 C73 C74 43.5(16) . . . . ?
C71 C70 C73 C74 -141.2(13) . . . . ?
C69 C70 C73 C77 -130.9(16) . . . . ?
C71 C70 C73 C77 44.4(15) . . . . ?
C77 C73 C74 N5 6(2) . . . . ?
C70 C73 C74 N5 -169.0(13) . . . . ?
C77 C75 C76 N5 -1.9(18) . . . . ?
C77 C75 C76 C78 -180.0(9) . . . . ?
C76 C75 C77 C73 3.7(17) . . . . ?
C74 C73 C77 C75 -5.7(19) . . . . ?
C70 C73 C77 C75 168.5(12) . . . . ?
C75 C76 C78 N6 15.5(15) . . . . ?
N5 C76 C78 N6 -162.8(9) . . . . ?
C75 C76 C78 C79 -165.9(11) . . . . ?
N5 C76 C78 C79 15.9(14) . . . . ?
N6 C78 C79 C82 -2.9(16) . . . . ?
C76 C78 C79 C82 178.5(10) . . . . ?
N6 C80 C81 C82 -1.5(17) . . . . ?
C80 C81 C82 C79 -1.0(17) . . . . ?
C78 C79 C82 C81 3.2(16) . . . . ?
O4 C83' C84 C83 -17.6(18) . . . . ?
O4 C83 C84 C83' 18.0(18) . . . . ?
C90 C85 C86 C87 -1.9(11) . . . . ?
C94 C85 C86 C87 176.4(8) . . . . ?
C85 C86 C87 C88 1.3(13) . . . . ?
C86 C87 C88 C89 -0.1(13) . . . . ?
C87 C88 C89 C90 -0.5(13) . . . . ?
C86 C85 C90 C91 -179.7(7) . . . . ?
C94 C85 C90 C91 1.9(10) . . . . ?
C86 C85 C90 C89 1.3(11) . . . . ?
C94 C85 C90 C89 -177.0(7) . . . . ?
C88 C89 C90 C85 -0.2(12) . . . . ?
C88 C89 C90 C91 -179.1(8) . . . . ?
C85 C90 C91 C92 -1.8(11) . . . . ?
C89 C90 C91 C92 177.1(7) . . . . ?
C90 C91 C92 C93 -0.1(10) . . . . ?
C90 C91 C92 C95 -179.2(7) . . . . ?
C91 C92 C93 C94 1.9(11) . . . . ?
C95 C92 C93 C94 -179.0(7) . . . . ?
C91 C92 C93 O3 -179.4(7) . . . . ?
C95 C92 C93 O3 -0.3(10) . . . . ?
O3 C93 C94 C85 179.5(6) . . . . ?
C92 C93 C94 C85 -1.8(11) . . . . ?
O3 C93 C94 C66 2.7(10) . . . . ?
C92 C93 C94 C66 -178.6(7) . . . . ?
C90 C85 C94 C93 -0.2(10) . . . . ?
C86 C85 C94 C93 -178.4(7) . . . . ?
C90 C85 C94 C66 176.6(7) . . . . ?
C86 C85 C94 C66 -1.6(11) . . . . ?
C65 C66 C94 C93 99.8(9) . . . . ?
C57 C66 C94 C93 -77.3(9) . . . . ?
C65 C66 C94 C85 -77.0(9) . . . . ?
C57 C66 C94 C85 105.9(8) . . . . ?
C91 C92 C95 C100 -136.7(8) . . . . ?
C93 C92 C95 C100 44.2(11) . . . . ?
C91 C92 C95 C96 47.6(10) . . . . ?
C93 C92 C95 C96 -131.5(8) . . . . ?
C100 C95 C96 C97 -1.7(11) . . . . ?
C92 C95 C96 C97 174.2(7) . . . . ?
C95 C96 C97 C98 0.5(11) . . . . ?
C96 C97 C98 C99 1.4(11) . . . . ?
C96 C97 C98 C101 -176.4(7) . . . . ?
C97 C98 C99 C100 -2.2(12) . . . . ?
C101 C98 C99 C100 175.6(8) . . . . ?
C98 C99 C100 C95 1.1(13) . . . . ?
C96 C95 C100 C99 0.9(12) . . . . ?
C92 C95 C100 C99 -174.9(8) . . . . ?
C97 C98 C101 C102 31.2(13) . . . . ?
C99 C98 C101 C102 -146.5(9) . . . . ?
C97 C98 C101 C105 -151.5(8) . . . . ?
C99 C98 C101 C105 30.8(12) . . . . ?
C105 C101 C102 C103 -0.3(15) . . . . ?
C98 C101 C102 C103 177.2(9) . . . . ?
C101 C102 C103 C104 -1.7(16) . . . . ?
C102 C103 C104 N7 3.0(15) . . . . ?
C102 C103 C104 C106 -173.5(9) . . . . ?
C102 C101 C105 N7 1.2(13) . . . . ?
C98 C101 C105 N7 -176.3(8) . . . . ?
N7 C104 C106 N8 173.6(8) . . . . ?
C103 C104 C106 N8 -9.8(12) . . . . ?
N7 C104 C106 C107 -10.6(12) . . . . ?
C103 C104 C106 C107 166.0(9) . . . . ?
N8 C106 C107 C108 1.5(13) . . . . ?
C104 C106 C107 C108 -174.1(8) . . . . ?
C106 C107 C108 C109 -1.0(15) . . . . ?
C107 C108 C109 C110 -0.7(16) . . . . ?
C108 C109 C110 N8 2.0(16) . . . . ?
C25 C26 N1 C22 -0.5(19) . . . . ?
C23 C22 N1 C26 -2(2) . . . . ?
C20 C22 N1 C26 -177.1(10) . . . . ?
C17 C21 N2 C20 1.3(19) . . . . ?
C19 C20 N2 C21 -1.4(18) . . . . ?
C22 C20 N2 C21 178.6(11) . . . . ?
C47 C48 N3 C49 0.0(15) . . . . ?
C50 C48 N3 C49 177.7(9) . . . . ?
C45 C49 N3 C48 -1.8(17) . . . . ?
C53 C54 N4 C50 -0.8(17) . . . . ?
C51 C50 N4 C54 -0.4(14) . . . . ?
C48 C50 N4 C54 177.5(8) . . . . ?
C73 C74 N5 C76 -4(2) . . . . ?
C75 C76 N5 C74 1.9(18) . . . . ?
C78 C76 N5 C74 -179.8(11) . . . . ?
C79 C78 N6 C80 0.5(14) . . . . ?
C76 C78 N6 C80 179.2(9) . . . . ?
C81 C80 N6 C78 1.7(15) . . . . ?
C101 C105 N7 C104 0.0(13) . . . . ?
C103 C104 N7 C105 -2.2(13) . . . . ?
C106 C104 N7 C105 174.4(7) . . . . ?
C109 C110 N8 C106 -1.6(14) . . . . ?
C107 C106 N8 C110 -0.2(13) . . . . ?
C104 C106 N8 C110 175.4(8) . . . . ?
C7 C8 O1 C27 -98.1(8) . . . . ?
C9 C8 O1 C27 84.3(9) . . . . ?
C28 C27 O1 C8 179.9(9) . . . . ?
C36 C37 O2 C55 81.3(9) . . . . ?
C38 C37 O2 C55 -99.3(8) . . . . ?
C56 C55 O2 C37 -166.6(7) . . . . ?
C94 C93 O3 C111 -109.5(8) . . . . ?
C92 C93 O3 C111 71.7(10) . . . . ?
C112 C111 O3 C93 128.4(9) . . . . ?
C84 C83 O4 C83' -18.5(19) . . . . ?
C84 C83 O4 C65 -154.5(14) . . . . ?
C84 C83' O4 C83 20(2) . . . . ?
C84 C83' O4 C65 158.5(11) . . . . ?
C66 C65 O4 C83 -126(3) . . . . ?
C64 C65 O4 C83 52(3) . . . . ?
C66 C65 O4 C83' 119.8(13) . . . . ?
C64 C65 O4 C83' -62.5(16) . . . . ?
